data_4068406
loop_
_publ_author_name
'Gnanamgari, Dinakar'
'Sauer, Effiette L. O.'
'Schley, Nathan D.'
'Butler, Chase'
'Incarvito, Christopher D.'
'Crabtree, Robert H.'

_publ_section_title
;
 Iridium and Ruthenium Complexes with Chelating N-Heterocyclic Carbenes:
 Efficient Catalysts for Transfer Hydrogenation, \b-Alkylation of
 Alcohols, and N-Alkylation of Amines
;
_journal_issue 1
_journal_name_full Organometallics
_journal_page_first 321
_journal_paper_doi 10.1021/om800821q
_journal_volume 28
_journal_year 2009
_chemical_formula_sum 'C21 H29 Cl F6 Ir N4 P'
_chemical_formula_weight 710.10
_chemical_name_systematic
; 
 ? 
;
_space_group_IT_number 19
_symmetry_cell_setting orthorhombic
_symmetry_space_group_name_Hall 'P 2ac 2ab'
_symmetry_space_group_name_H-M 'P 21 21 21'
_atom_sites_solution_hydrogens geom
_atom_sites_solution_primary direct
_atom_sites_solution_secondary difmap
_audit_creation_method SHELXL-97
_cell_angle_alpha 90.00
_cell_angle_beta 90.00
_cell_angle_gamma 90.00
_cell_formula_units_Z 4
_cell_length_a 7.5743(4)
_cell_length_b 15.7519(8)
_cell_length_c 21.3385(11)
_cell_measurement_temperature 223(2)
_cell_volume 2545.9(2)
_computing_cell_refinement 'Rigaku CrystalClear'
_computing_data_collection 'Rigaku CrystalClear'
_computing_data_reduction 'Rigaku CrystalClear'
_computing_structure_refinement 'SHELXL-97 (Sheldrick, 1997)'
_computing_structure_solution 'SHELXS-97 (Sheldrick, 1990)'
_diffrn_ambient_temperature 223(2)
_diffrn_measured_fraction_theta_full 0.993
_diffrn_measured_fraction_theta_max 0.993
_diffrn_measurement_device_type 'Rigaku SCXMini'
_diffrn_measurement_method '\w scans'
_diffrn_radiation_monochromator graphite
_diffrn_radiation_source 'fine-focus sealed tube'
_diffrn_radiation_type MoK\a
_diffrn_radiation_wavelength 0.71075
_diffrn_reflns_av_R_equivalents 0.0459
_diffrn_reflns_av_sigmaI/netI 0.0497
_diffrn_reflns_limit_h_max 9
_diffrn_reflns_limit_h_min -9
_diffrn_reflns_limit_k_max 19
_diffrn_reflns_limit_k_min -20
_diffrn_reflns_limit_l_max 27
_diffrn_reflns_limit_l_min -24
_diffrn_reflns_number 17746
_diffrn_reflns_theta_full 27.48
_diffrn_reflns_theta_max 27.48
_diffrn_reflns_theta_min 3.13
_exptl_absorpt_coefficient_mu 5.473
_exptl_absorpt_correction_T_max 0.3928
_exptl_absorpt_correction_T_min 0.2733
_exptl_absorpt_correction_type multi-scan
_exptl_crystal_colour yellow
_exptl_crystal_density_diffrn 1.853
_exptl_crystal_density_method 'not measured'
_exptl_crystal_description prism
_exptl_crystal_F_000 1384
_exptl_crystal_size_max 0.32
_exptl_crystal_size_mid 0.30
_exptl_crystal_size_min 0.21
_refine_diff_density_max 1.424
_refine_diff_density_min -0.758
_refine_diff_density_rms 0.129
_refine_ls_abs_structure_details 'Flack H D (1983), Acta Cryst. A39, 876-881'
_refine_ls_abs_structure_Flack 0.528(10)
_refine_ls_extinction_method none
_refine_ls_goodness_of_fit_ref 1.115
_refine_ls_hydrogen_treatment constr
_refine_ls_matrix_type full
_refine_ls_number_parameters 308
_refine_ls_number_reflns 5800
_refine_ls_number_restraints 0
_refine_ls_restrained_S_all 1.115
_refine_ls_R_factor_all 0.0406
_refine_ls_R_factor_gt 0.0359
_refine_ls_shift/su_max 0.036
_refine_ls_shift/su_mean 0.003
_refine_ls_structure_factor_coef Fsqd
_refine_ls_weighting_details 'calc w=1/[\s^2^(Fo^2^)+(0.0240P)^2^+3.6275P] where P=(Fo^2^+2Fc^2^)/3'
_refine_ls_weighting_scheme calc
_refine_ls_wR_factor_gt 0.0727
_refine_ls_wR_factor_ref 0.0740
_reflns_number_gt 5440
_reflns_number_total 5800
_reflns_threshold_expression >2sigma(I)
_cod_data_source_file om800821q_si_002.cif
_cod_data_source_block dg01
_cod_depositor_comments
;
The following automatic conversions were performed:

'_symmetry_cell_setting' value 'Orthorhombic' changed to
'orthorhombic' according to
/home/saulius/struct/CIF-dictionaries/cif_core.dic dictionary named
'cif_core.dic' version 2.4.2 from 2011-04-26.

Automatic conversion script
Id: cif_fix_values 1715 2011-07-08 13:25:40Z adriana 
;
_cod_original_sg_symbol_H-M P2(1)2(1)2(1)
_cod_database_code 4068406

loop_
_symmetry_equiv_pos_as_xyz
'x, y, z'
'x+1/2, -y+1/2, -z'
'-x, y+1/2, -z+1/2'
'-x+1/2, -y, z+1/2'

loop_
_atom_site_label
_atom_site_type_symbol
_atom_site_fract_x
_atom_site_fract_y
_atom_site_fract_z
_atom_site_U_iso_or_equiv
_atom_site_adp_type
_atom_site_occupancy
_atom_site_symmetry_multiplicity
_atom_site_calc_flag
_atom_site_refinement_flags
Ir1 Ir -0.35916(3) 0.743093(12) 0.739941(10) 0.02163(7) Uani 1 1 d .
Cl1 Cl -0.0753(2) 0.68131(9) 0.76108(10) 0.0396(4) Uani 1 1 d .
P1 P 0.4061(3) 0.94276(18) 0.49598(11) 0.0559(6) Uani 1 1 d .
F1 F 0.2989(12) 0.9837(5) 0.5507(4) 0.131(3) Uani 1 1 d .
F2 F 0.456(3) 1.0297(7) 0.4757(7) 0.283(10) Uani 1 1 d .
F3 F 0.5068(16) 0.9070(6) 0.4406(6) 0.206(6) Uani 1 1 d .
F4 F 0.339(2) 0.8572(5) 0.5116(5) 0.238(8) Uani 1 1 d .
F5 F 0.246(2) 0.9476(11) 0.4581(7) 0.269(8) Uani 1 1 d .
F6 F 0.544(2) 0.9396(13) 0.5441(10) 0.340(12) Uani 1 1 d .
N1 N -0.2347(7) 0.8057(3) 0.6649(2) 0.0251(12) Uani 1 1 d .
N2 N -0.1043(7) 0.9366(4) 0.6345(3) 0.0390(15) Uani 1 1 d .
N3 N -0.2003(7) 0.9094(3) 0.7368(3) 0.0305(12) Uani 1 1 d .
N4 N -0.2323(8) 0.8837(4) 0.8353(3) 0.0330(14) Uani 1 1 d .
C1 C -0.6165(8) 0.7335(4) 0.7849(3) 0.0307(14) Uani 1 1 d .
C2 C -0.5248(8) 0.6552(4) 0.7928(3) 0.0310(17) Uani 1 1 d .
C3 C -0.4971(8) 0.6201(4) 0.7302(4) 0.0340(17) Uani 1 1 d .
C4 C -0.5704(9) 0.6765(4) 0.6861(3) 0.0319(16) Uani 1 1 d .
C5 C -0.6363(7) 0.7486(4) 0.7193(3) 0.0283(11) Uani 1 1 d .
C6 C -0.6929(10) 0.7868(5) 0.8360(4) 0.055(2) Uani 1 1 d .
H6A H -0.8106 0.7667 0.8460 0.082 Uiso 1 1 calc R
H6B H -0.6990 0.8454 0.8222 0.082 Uiso 1 1 calc R
H6C H -0.6187 0.7829 0.8729 0.082 Uiso 1 1 calc R
C7 C -0.4812(12) 0.6121(6) 0.8529(4) 0.064(3) Uani 1 1 d .
H7A H -0.5795 0.5766 0.8655 0.097 Uiso 1 1 calc R
H7B H -0.4590 0.6544 0.8850 0.097 Uiso 1 1 calc R
H7C H -0.3768 0.5773 0.8473 0.097 Uiso 1 1 calc R
C8 C -0.4095(10) 0.5362(4) 0.7172(5) 0.055(2) Uani 1 1 d .
H8A H -0.4984 0.4920 0.7151 0.082 Uiso 1 1 calc R
H8B H -0.3267 0.5233 0.7506 0.082 Uiso 1 1 calc R
H8C H -0.3469 0.5392 0.6776 0.082 Uiso 1 1 calc R
C9 C -0.5870(11) 0.6648(6) 0.6169(4) 0.053(2) Uani 1 1 d .
H9A H -0.6934 0.6328 0.6077 0.080 Uiso 1 1 calc R
H9B H -0.4851 0.6340 0.6013 0.080 Uiso 1 1 calc R
H9C H -0.5934 0.7198 0.5966 0.080 Uiso 1 1 calc R
C10 C -0.7404(10) 0.8200(5) 0.6897(4) 0.049(2) Uani 1 1 d .
H10A H -0.8636 0.8037 0.6865 0.074 Uiso 1 1 calc R
H10B H -0.6941 0.8315 0.6481 0.074 Uiso 1 1 calc R
H10C H -0.7302 0.8706 0.7153 0.074 Uiso 1 1 calc R
C11 C -0.1969(8) 0.7729(5) 0.6083(3) 0.0368(16) Uani 1 1 d .
H11A H -0.2269 0.7163 0.5992 0.044 Uiso 1 1 calc R
C12 C -0.1139(9) 0.8222(5) 0.5631(4) 0.0448(19) Uani 1 1 d .
H12A H -0.0826 0.7995 0.5239 0.054 Uiso 1 1 calc R
C13 C -0.0796(10) 0.9043(5) 0.5776(4) 0.043(2) Uani 1 1 d .
H13A H -0.0364 0.9402 0.5459 0.052 Uiso 1 1 calc R
C14 C -0.1817(8) 0.8843(4) 0.6745(3) 0.0265(15) Uani 1 1 d .
C15 C -0.2635(7) 0.8510(4) 0.7783(3) 0.0266(15) Uani 1 1 d .
C16 C -0.1462(11) 0.9618(4) 0.8295(4) 0.0437(18) Uani 1 1 d .
H16A H -0.1095 0.9968 0.8627 0.052 Uiso 1 1 calc R
C17 C -0.1253(9) 0.9780(4) 0.7682(4) 0.0400(17) Uani 1 1 d .
H17A H -0.0712 1.0258 0.7501 0.048 Uiso 1 1 calc R
C18 C -0.2533(11) 0.8379(5) 0.8944(4) 0.047(2) Uani 1 1 d .
H18A H -0.1358 0.8287 0.9124 0.057 Uiso 1 1 calc R
H18B H -0.3036 0.7820 0.8852 0.057 Uiso 1 1 calc R
C19 C -0.3668(13) 0.8801(5) 0.9432(4) 0.051(2) Uani 1 1 d .
H19A H -0.4852 0.8899 0.9261 0.061 Uiso 1 1 calc R
H19B H -0.3159 0.9352 0.9544 0.061 Uiso 1 1 calc R
C20 C -0.3798(14) 0.8236(7) 1.0024(4) 0.078(3) Uani 1 1 d .
H20A H -0.4341 0.7693 0.9910 0.093 Uiso 1 1 calc R
H20B H -0.2604 0.8118 1.0179 0.093 Uiso 1 1 calc R
C21 C -0.4812(17) 0.8620(7) 1.0520(6) 0.092(4) Uani 1 1 d .
H21C H -0.4848 0.8240 1.0877 0.138 Uiso 1 1 calc R
H21D H -0.6004 0.8726 1.0373 0.138 Uiso 1 1 calc R
H21A H -0.4267 0.9152 1.0642 0.138 Uiso 1 1 calc R

loop_
_atom_site_aniso_label
_atom_site_aniso_U_11
_atom_site_aniso_U_22
_atom_site_aniso_U_33
_atom_site_aniso_U_23
_atom_site_aniso_U_13
_atom_site_aniso_U_12
Ir1 0.01933(9) 0.01946(10) 0.02610(11) 0.00206(10) -0.00185(8) -0.00335(9)
Cl1 0.0240(7) 0.0315(7) 0.0634(12) 0.0026(9) -0.0102(8) 0.0019(6)
P1 0.0417(13) 0.0671(16) 0.0588(16) -0.0077(12) 0.0090(11) -0.0110(11)
F1 0.137(7) 0.129(6) 0.126(7) -0.068(6) 0.054(6) -0.047(6)
F2 0.44(2) 0.124(8) 0.287(14) -0.045(9) 0.272(17) -0.107(11)
F3 0.237(12) 0.126(7) 0.254(12) -0.046(8) 0.212(11) -0.036(7)
F4 0.47(2) 0.069(5) 0.172(9) -0.029(5) 0.201(13) -0.067(9)
F5 0.272(17) 0.34(2) 0.192(12) -0.061(13) -0.154(13) 0.072(15)
F6 0.200(13) 0.42(2) 0.40(2) -0.20(2) -0.197(15) 0.201(16)
N1 0.018(3) 0.030(3) 0.028(3) 0.003(2) 0.003(2) -0.003(2)
N2 0.029(4) 0.042(3) 0.046(4) 0.013(3) 0.009(3) -0.002(3)
N3 0.027(3) 0.022(2) 0.042(3) -0.001(3) 0.005(2) -0.0037(19)
N4 0.035(3) 0.032(3) 0.032(3) -0.008(3) -0.004(3) -0.003(3)
C1 0.028(3) 0.031(3) 0.033(3) 0.001(3) 0.005(2) -0.010(3)
C2 0.022(3) 0.035(4) 0.036(4) 0.015(3) -0.005(3) -0.011(3)
C3 0.021(3) 0.025(3) 0.056(5) -0.002(4) 0.000(3) -0.007(2)
C4 0.024(3) 0.036(4) 0.036(4) -0.006(3) -0.003(3) -0.014(3)
C5 0.022(2) 0.028(3) 0.035(3) 0.006(3) -0.003(2) -0.003(4)
C6 0.034(4) 0.068(6) 0.062(5) -0.012(5) 0.013(4) -0.008(4)
C7 0.065(6) 0.067(6) 0.061(6) 0.036(5) -0.017(5) -0.031(5)
C8 0.046(5) 0.025(3) 0.094(7) -0.006(4) -0.003(5) -0.004(3)
C9 0.049(5) 0.070(6) 0.041(5) -0.010(4) -0.005(4) -0.011(4)
C10 0.031(4) 0.046(5) 0.071(6) 0.011(4) -0.009(4) 0.005(3)
C11 0.031(3) 0.046(4) 0.033(4) -0.001(3) 0.000(3) -0.002(3)
C12 0.030(4) 0.068(5) 0.037(4) -0.001(4) 0.005(3) 0.002(4)
C13 0.034(4) 0.057(5) 0.038(5) 0.027(4) 0.005(4) -0.006(4)
C14 0.014(3) 0.030(4) 0.035(4) 0.009(3) 0.003(2) 0.002(2)
C15 0.007(3) 0.028(3) 0.045(4) -0.004(3) -0.001(2) -0.002(2)
C16 0.043(4) 0.027(3) 0.060(5) -0.014(3) -0.016(4) -0.002(4)
C17 0.032(4) 0.024(3) 0.064(5) -0.004(3) 0.005(4) -0.007(3)
C18 0.054(5) 0.049(5) 0.039(5) 0.001(4) -0.006(4) -0.005(4)
C19 0.066(6) 0.051(5) 0.036(4) -0.001(4) -0.004(4) -0.006(5)
C20 0.082(8) 0.097(8) 0.053(7) -0.004(5) 0.013(6) -0.015(6)
C21 0.119(11) 0.063(7) 0.095(9) 0.007(7) 0.007(8) 0.003(7)

loop_
_atom_type_symbol
_atom_type_description
_atom_type_scat_dispersion_real
_atom_type_scat_dispersion_imag
_atom_type_scat_source
C C 0.0033 0.0016 'International Tables Vol C Tables 4.2.6.8 and 6.1.1.4'
H H 0.0000 0.0000 'International Tables Vol C Tables 4.2.6.8 and 6.1.1.4'
P P 0.1023 0.0942 'International Tables Vol C Tables 4.2.6.8 and 6.1.1.4'
F F 0.0171 0.0103 'International Tables Vol C Tables 4.2.6.8 and 6.1.1.4'
N N 0.0061 0.0033 'International Tables Vol C Tables 4.2.6.8 and 6.1.1.4'
Ir Ir -1.4442 7.9887 'International Tables Vol C Tables 4.2.6.8 and 6.1.1.4'
Cl Cl 0.1484 0.1585 'International Tables Vol C Tables 4.2.6.8 and 6.1.1.4'

loop_
_geom_angle_atom_site_label_1
_geom_angle_atom_site_label_2
_geom_angle_atom_site_label_3
_geom_angle
C15 Ir1 N1 75.7(2)
C15 Ir1 C5 113.6(2)
N1 Ir1 C5 105.3(2)
C15 Ir1 C1 101.6(2)
N1 Ir1 C1 140.3(2)
C5 Ir1 C1 38.5(2)
C15 Ir1 C2 122.0(3)
N1 Ir1 C2 161.5(2)
C5 Ir1 C2 64.5(2)
C1 Ir1 C2 38.2(2)
C15 Ir1 C3 160.8(3)
N1 Ir1 C3 123.5(2)
C5 Ir1 C3 63.5(2)
C1 Ir1 C3 63.7(2)
C2 Ir1 C3 38.8(3)
C15 Ir1 C4 149.4(3)
N1 Ir1 C4 98.6(2)
C5 Ir1 C4 38.0(2)
C1 Ir1 C4 63.4(2)
C2 Ir1 C4 63.6(3)
C3 Ir1 C4 37.0(3)
C15 Ir1 Cl1 86.78(16)
N1 Ir1 Cl1 86.09(15)
C5 Ir1 Cl1 158.40(17)
C1 Ir1 Cl1 133.63(18)
C2 Ir1 Cl1 99.24(18)
C3 Ir1 Cl1 94.91(17)
C4 Ir1 Cl1 123.23(19)
F5 P1 F6 169.1(11)
F5 P1 F4 83.4(9)
F6 P1 F4 93.3(11)
F5 P1 F2 90.0(11)
F6 P1 F2 93.2(12)
F4 P1 F2 173.5(11)
F5 P1 F3 90.3(8)
F6 P1 F3 100.2(10)
F4 P1 F3 90.6(5)
F2 P1 F3 89.4(6)
F5 P1 F1 87.8(8)
F6 P1 F1 81.9(8)
F4 P1 F1 91.6(5)
F2 P1 F1 88.2(5)
F3 P1 F1 176.9(6)
C14 N1 C11 115.8(6)
C14 N1 Ir1 117.4(4)
C11 N1 Ir1 126.8(4)
C14 N2 C13 114.4(6)
C15 N3 C17 110.8(6)
C15 N3 C14 117.6(5)
C17 N3 C14 129.5(6)
C15 N4 C16 109.9(6)
C15 N4 C18 125.0(6)
C16 N4 C18 124.1(6)
C2 C1 C5 108.1(6)
C2 C1 C6 126.1(7)
C5 C1 C6 125.6(7)
C2 C1 Ir1 71.1(4)
C5 C1 Ir1 69.5(3)
C6 C1 Ir1 129.0(5)
C1 C2 C3 106.8(6)
C1 C2 C7 127.2(7)
C3 C2 C7 125.7(7)
C1 C2 Ir1 70.8(3)
C3 C2 Ir1 71.7(4)
C7 C2 Ir1 127.4(5)
C4 C3 C2 108.4(5)
C4 C3 C8 127.2(7)
C2 C3 C8 124.4(7)
C4 C3 Ir1 72.3(4)
C2 C3 Ir1 69.5(3)
C8 C3 Ir1 125.3(5)
C3 C4 C5 107.9(6)
C3 C4 C9 128.0(7)
C5 C4 C9 124.0(7)
C3 C4 Ir1 70.7(4)
C5 C4 Ir1 67.8(3)
C9 C4 Ir1 128.9(5)
C1 C5 C4 108.5(6)
C1 C5 C10 126.1(6)
C4 C5 C10 124.4(6)
C1 C5 Ir1 71.9(3)
C4 C5 Ir1 74.2(4)
C10 C5 Ir1 128.7(5)
N1 C11 C12 120.4(7)
C13 C12 C11 117.5(7)
N2 C13 C12 123.2(7)
N1 C14 N2 128.4(6)
N1 C14 N3 112.5(5)
N2 C14 N3 118.9(6)
N4 C15 N3 105.5(5)
N4 C15 Ir1 138.9(5)
N3 C15 Ir1 115.5(5)
C17 C16 N4 107.9(6)
C16 C17 N3 105.8(6)
N4 C18 C19 116.2(6)
C18 C19 C20 110.3(7)
C21 C20 C19 113.1(10)

loop_
_geom_bond_atom_site_label_1
_geom_bond_atom_site_label_2
_geom_bond_distance
Ir1 C15 2.021(6)
Ir1 N1 2.103(5)
Ir1 C5 2.146(5)
Ir1 C1 2.178(6)
Ir1 C2 2.182(6)
Ir1 C3 2.210(6)
Ir1 C4 2.231(6)
Ir1 Cl1 2.4028(15)
P1 F5 1.457(12)
P1 F6 1.464(12)
P1 F4 1.479(8)
P1 F2 1.485(10)
P1 F3 1.515(8)
P1 F1 1.562(7)
N1 C14 1.317(8)
N1 C11 1.346(8)
N2 C14 1.323(8)
N2 C13 1.330(10)
N3 C15 1.363(8)
N3 C17 1.392(8)
N3 C14 1.395(8)
N4 C15 1.341(8)
N4 C16 1.398(9)
N4 C18 1.463(9)
C1 C2 1.425(9)
C1 C5 1.427(9)
C1 C6 1.493(10)
C2 C3 1.460(10)
C2 C7 1.488(10)
C3 C4 1.408(10)
C3 C8 1.505(9)
C4 C5 1.428(9)
C4 C9 1.495(10)
C5 C10 1.513(9)
C11 C12 1.390(10)
C12 C13 1.355(11)
C16 C17 1.343(10)
C18 C19 1.505(11)
C19 C20 1.549(12)
C20 C21 1.440(13)
